data_7022468
loop_
_publ_author_name
'Ikeda, Mari'
'Kuwahara, Shunsuke'
'Lee, Shim Sung'
'Habata, Yoichi'

_publ_section_title
;
 Effects of structures of HgX2 complexes (X = CF3SO3 and Cl) with chiral
 bidentate ligands on circular dichroism spectra.
;
_journal_issue 8
_journal_name_full 'Dalton transactions (Cambridge, England : 2003)'
_journal_page_first 3009
_journal_page_last 3014
_journal_paper_doi 10.1039/c2dt32712k
_journal_volume 42
_journal_year 2013
_chemical_absolute_configuration syn
_chemical_formula_sum 'C36 H37 F6 Hg N3 O6 S2'
_chemical_formula_weight 986.40
_chemical_name_systematic
;
?
;
_space_group_IT_number 5
_symmetry_cell_setting monoclinic
_symmetry_space_group_name_Hall 'C 2y'
_symmetry_space_group_name_H-M 'C 1 2 1'
_atom_sites_solution_hydrogens geom
_atom_sites_solution_primary direct
_atom_sites_solution_secondary difmap
_audit_creation_method SHELXL-97
_cell_angle_alpha 90.00
_cell_angle_beta 126.654(4)
_cell_angle_gamma 90.00
_cell_formula_units_Z 4
_cell_length_a 25.096(2)
_cell_length_b 10.4441(8)
_cell_length_c 18.8981(13)
_cell_measurement_temperature 223
_cell_volume 3973.8(6)
_computing_cell_refinement 'Bruker SMART'
_computing_data_collection 'Bruker SMART'
_computing_data_reduction 'Bruker SAINT'
_computing_molecular_graphics 'Bruker SHELXTL'
_computing_publication_material 'Bruker SHELXTL'
_computing_structure_refinement 'SHELXL-97 (Sheldrick, 1997)'
_computing_structure_solution 'SHELXS-97 (Sheldrick, 1990)'
_diffrn_ambient_temperature 223
_diffrn_detector_area_resol_mean 8.366
_diffrn_measured_fraction_theta_full 0.998
_diffrn_measured_fraction_theta_max 0.998
_diffrn_measurement_device_type 'CCD area detector'
_diffrn_measurement_method 'phi and omega scans'
_diffrn_radiation_monochromator graphite
_diffrn_radiation_source 'fine-focus sealed tube'
_diffrn_radiation_type MoK\a
_diffrn_radiation_wavelength 0.71073
_diffrn_reflns_av_R_equivalents 0.0290
_diffrn_reflns_av_sigmaI/netI 0.0685
_diffrn_reflns_limit_h_max 32
_diffrn_reflns_limit_h_min -23
_diffrn_reflns_limit_k_max 13
_diffrn_reflns_limit_k_min -13
_diffrn_reflns_limit_l_max 15
_diffrn_reflns_limit_l_min -24
_diffrn_reflns_number 13905
_diffrn_reflns_theta_full 27.48
_diffrn_reflns_theta_max 27.48
_diffrn_reflns_theta_min 2.02
_exptl_absorpt_coefficient_mu 4.053
_exptl_absorpt_correction_T_max 0.4367
_exptl_absorpt_correction_T_min 0.3037
_exptl_absorpt_correction_type empirical
_exptl_absorpt_process_details 'SADABS; Sheldrick, 1996'
_exptl_crystal_colour colorless
_exptl_crystal_density_diffrn 1.649
_exptl_crystal_density_method 'not measured'
_exptl_crystal_description block
_exptl_crystal_F_000 1952
_exptl_crystal_size_max 0.39
_exptl_crystal_size_mid 0.36
_exptl_crystal_size_min 0.25
_refine_diff_density_max 1.585
_refine_diff_density_min -0.651
_refine_diff_density_rms 0.128
_refine_ls_abs_structure_details 'Flack H D (1983), Acta Cryst. A39, 876-881'
_refine_ls_abs_structure_Flack -0.007(9)
_refine_ls_extinction_method none
_refine_ls_goodness_of_fit_ref 0.983
_refine_ls_hydrogen_treatment constr
_refine_ls_matrix_type full
_refine_ls_number_parameters 496
_refine_ls_number_reflns 8778
_refine_ls_number_restraints 220
_refine_ls_restrained_S_all 1.027
_refine_ls_R_factor_all 0.0552
_refine_ls_R_factor_gt 0.0451
_refine_ls_shift/su_max 0.003
_refine_ls_shift/su_mean 0.000
_refine_ls_structure_factor_coef Fsqd
_refine_ls_weighting_details 'calc w=1/[\s^2^(Fo^2^)+(0.0588P)^2^+0.0000P] where P=(Fo^2^+2Fc^2^)/3'
_refine_ls_weighting_scheme calc
_refine_ls_wR_factor_gt 0.1069
_refine_ls_wR_factor_ref 0.1108
_reflns_number_gt 7271
_reflns_number_total 8778
_reflns_threshold_expression >2sigma(I)
_cod_data_source_file c2dt32712k.txt
_cod_data_source_block 1b/Hg(OTf)2
_cod_depositor_comments
;
The following automatic conversions were performed:

'_symmetry_cell_setting' value 'Monoclinic' changed to 'monoclinic'
according to /home/saulius/struct/CIF-dictionaries/cif_core.dic
dictionary named 'cif_core.dic' version 2.4.2 from 2011-04-26.

Automatic conversion script
Id: cif_fix_values 1891 2012-01-12 08:04:46Z andrius 
;
_cod_original_cell_volume 3973.8(5)
_cod_original_sg_symbol_H-M C2
_cod_database_code 7022468

loop_
_symmetry_equiv_pos_as_xyz
'x, y, z'
'-x, y, -z'
'x+1/2, y+1/2, z'
'-x+1/2, y+1/2, -z'

loop_
_atom_site_label
_atom_site_type_symbol
_atom_site_fract_x
_atom_site_fract_y
_atom_site_fract_z
_atom_site_U_iso_or_equiv
_atom_site_adp_type
_atom_site_occupancy
_atom_site_symmetry_multiplicity
_atom_site_calc_flag
_atom_site_refinement_flags
C1 C 0.5331(4) 0.2080(9) 0.8111(6) 0.053(2) Uani 1 1 d .
H1A H 0.5362 0.2307 0.8637 0.063 Uiso 1 1 calc R
H1B H 0.5548 0.1247 0.8221 0.063 Uiso 1 1 calc R
C2 C 0.4608(4) 0.1948(7) 0.7342(5) 0.0383(17) Uani 1 1 d .
C3 C 0.4418(4) 0.1889(9) 0.6483(5) 0.050(2) Uani 1 1 d .
H3 H 0.4739 0.1991 0.6380 0.060 Uiso 1 1 calc R
C4 C 0.3777(4) 0.1687(8) 0.5798(5) 0.0470(19) Uani 1 1 d .
H4 H 0.3661 0.1612 0.5226 0.056 Uiso 1 1 calc R
C5 C 0.3474(4) 0.1653(8) 0.6752(5) 0.0460(19) Uani 1 1 d .
H5 H 0.3149 0.1569 0.6847 0.055 Uiso 1 1 calc R
C6 C 0.4119(4) 0.1836(8) 0.7442(5) 0.0456(19) Uani 1 1 d .
H6 H 0.4231 0.1886 0.8013 0.055 Uiso 1 1 calc R
C7 C 0.5590(4) 0.4308(8) 0.8173(6) 0.047(2) Uani 1 1 d .
H7A H 0.5925 0.4880 0.8235 0.057 Uiso 1 1 calc R
H7B H 0.5655 0.4297 0.8738 0.057 Uiso 1 1 calc R
C8 C 0.4916(4) 0.4840(8) 0.7482(5) 0.0434(18) Uani 1 1 d .
C9 C 0.4714(4) 0.5010(10) 0.6633(6) 0.055(2) Uani 1 1 d .
H9 H 0.5012 0.4849 0.6498 0.066 Uiso 1 1 calc R
C10 C 0.4081(4) 0.5410(8) 0.5982(5) 0.0456(19) Uani 1 1 d .
H10 H 0.3952 0.5517 0.5405 0.055 Uiso 1 1 calc R
C11 C 0.3820(4) 0.5509(9) 0.6963(6) 0.053(2) Uani 1 1 d .
H11 H 0.3511 0.5653 0.7082 0.063 Uiso 1 1 calc R
C12 C 0.4472(4) 0.5140(9) 0.7641(5) 0.054(2) Uani 1 1 d .
H12 H 0.4604 0.5101 0.8222 0.065 Uiso 1 1 calc R
C13 C 0.6410(4) 0.2676(9) 0.8448(6) 0.052(2) Uani 1 1 d .
H13 H 0.6630 0.3435 0.8412 0.063 Uiso 1 1 calc R
C14 C 0.6462(6) 0.1645(11) 0.7957(7) 0.071(3) Uani 1 1 d .
H14A H 0.6216 0.0901 0.7925 0.106 Uiso 1 1 calc R
H14B H 0.6925 0.1417 0.8259 0.106 Uiso 1 1 calc R
H14C H 0.6278 0.1938 0.7365 0.106 Uiso 1 1 calc R
C15 C 0.6770(4) 0.2405(9) 0.9426(6) 0.055(2) Uani 1 1 d .
C16 C 0.6820(3) 0.1144(16) 0.9729(6) 0.061(2) Uani 1 1 d .
H16 H 0.6648 0.0455 0.9331 0.074 Uiso 1 1 calc R
C17 C 0.7123(4) 0.0927(14) 1.0612(7) 0.076(4) Uani 1 1 d .
H17 H 0.7150 0.0088 1.0812 0.091 Uiso 1 1 calc R
C18 C 0.7382(5) 0.1915(13) 1.1199(8) 0.081(3) Uani 1 1 d .
H18 H 0.7590 0.1759 1.1800 0.098 Uiso 1 1 calc R
C19 C 0.7339(5) 0.3138(12) 1.0907(7) 0.074(3) Uani 1 1 d .
H19 H 0.7524 0.3819 1.1312 0.089 Uiso 1 1 calc R
C20 C 0.7026(4) 0.3376(10) 1.0028(6) 0.057(2) Uani 1 1 d .
H20 H 0.6988 0.4224 0.9837 0.069 Uiso 1 1 calc R
C41 C 0.2097(9) 0.3617(16) 0.2480(8) 0.078(4) Uani 1 1 d .
C42 C 0.2964(14) -0.107(2) 0.3337(18) 0.159(8) Uani 1 1 d U
C1B C 0.4948(6) 0.8523(12) 0.8218(12) 0.114(5) Uani 1 1 d DU
H1B1 H 0.4554 0.8815 0.8118 0.137 Uiso 1 1 calc R
C2B C 0.5467(9) 0.8159(12) 0.9038(11) 0.239(14) Uani 1 1 d DU
C3B C 0.6040(7) 0.7743(14) 0.9191(11) 0.178(9) Uani 1 1 d DU
H3B H 0.6402 0.7487 0.9758 0.214 Uiso 1 1 calc R
C4B C 0.6079(7) 0.7705(14) 0.8501(15) 0.137(6) Uani 1 1 d DU
H4B H 0.6473 0.7417 0.8597 0.164 Uiso 1 1 calc R
C5B C 0.5558(11) 0.808(2) 0.7673(13) 0.248(15) Uani 1 1 d DU
H5B H 0.5592 0.8061 0.7204 0.298 Uiso 1 1 calc R
C6B C 0.4994(9) 0.8468(17) 0.7542(10) 0.217(12) Uani 1 1 d DU
H6B H 0.4628 0.8707 0.6973 0.260 Uiso 1 1 calc R
C1A C 0.5000 0.567(3) 0.5000 0.135(9) Uani 1 2 d SDU
C2A C 0.4429(8) 0.4812(14) 0.4510(8) 0.117(5) Uani 1 1 d DU
H2A H 0.4013 0.5220 0.4153 0.140 Uiso 1 1 calc R
C3A C 0.4408(9) 0.3422(15) 0.4493(9) 0.126(5) Uani 1 1 d DU
H3A H 0.3990 0.3021 0.4136 0.152 Uiso 1 1 calc R
C4A C 0.5000 0.261(3) 0.5000 0.133(8) Uani 1 2 d SDU
F1 F 0.1748(6) 0.4679(11) 0.2081(5) 0.143(4) Uani 1 1 d .
F2 F 0.1678(6) 0.2632(11) 0.1962(5) 0.149(4) Uani 1 1 d .
F3 F 0.2589(7) 0.3555(12) 0.2439(7) 0.153(5) Uani 1 1 d .
F4 F 0.3466(7) -0.1504(12) 0.3257(8) 0.167(4) Uani 1 1 d U
F5 F 0.2973(10) 0.0207(16) 0.3133(10) 0.212(6) Uani 1 1 d U
F6 F 0.2374(9) -0.151(2) 0.2742(11) 0.183(7) Uani 1 1 d U
Hg1 Hg 0.232763(11) 0.11339(14) 0.488432(16) 0.04158(9) Uani 1 1 d .
N1 N 0.5696(3) 0.3037(7) 0.7987(4) 0.0413(15) Uani 1 1 d .
N2 N 0.3301(3) 0.1592(6) 0.5912(4) 0.0441(16) Uani 1 1 d .
N3 N 0.3645(3) 0.5652(6) 0.6151(4) 0.0426(15) Uani 1 1 d .
O1 O 0.2585(5) 0.2268(7) 0.3844(5) 0.077(2) Uani 1 1 d .
O2 O 0.2742(3) 0.4528(7) 0.4013(5) 0.069(2) Uani 1 1 d .
O3 O 0.1670(4) 0.3616(8) 0.3433(6) 0.090(3) Uani 1 1 d .
O4 O 0.2682(5) -0.0728(8) 0.4360(6) 0.090(2) Uani 1 1 d U
O5 O 0.3151(4) -0.2678(7) 0.4353(6) 0.077(2) Uani 1 1 d U
O6 O 0.3862(9) -0.0693(14) 0.4907(11) 0.183(6) Uani 1 1 d U
S1 S 0.23086(13) 0.3495(2) 0.35676(14) 0.0526(6) Uani 1 1 d .
S2 S 0.31049(19) -0.1346(3) 0.4250(3) 0.0870(10) Uani 1 1 d U
C7B C 0.5417(16) 0.822(3) 0.9753(16) 0.44(3) Uani 1 1 d DU
C3C C 0.0590(5) 0.7895(12) 0.0383(6) 0.110(5) Uani 1 1 d DU
H3C H 0.0988 0.7437 0.0641 0.132 Uiso 1 1 calc R
C5C C 0.0000 0.5894(19) 0.0000 0.170(11) Uani 1 2 d SDU
C2C C 0.0586(6) 0.9202(13) 0.0382(7) 0.150(7) Uani 1 1 d DU
H2C H 0.0984 0.9661 0.0643 0.180 Uiso 1 1 calc R
C4C C 0.0000 0.7270(17) 0.0000 0.120(7) Uani 1 2 d SDU
C1C C 0.0000 0.984(3) 0.0000 0.203(15) Uani 1 2 d SDU
C5A1 C 0.5000 0.122(3) 0.5000 0.18(3) Uani 0.40 2 d SPDU
C5A2 C 0.5000 0.706(3) 0.5000 0.126(15) Uani 0.60 2 d SPDU

loop_
_atom_site_aniso_label
_atom_site_aniso_U_11
_atom_site_aniso_U_22
_atom_site_aniso_U_33
_atom_site_aniso_U_23
_atom_site_aniso_U_13
_atom_site_aniso_U_12
C1 0.034(4) 0.061(6) 0.046(5) 0.009(4) 0.015(4) -0.010(4)
C2 0.036(4) 0.034(4) 0.035(4) -0.003(3) 0.015(3) -0.008(3)
C3 0.041(4) 0.064(6) 0.044(5) -0.001(4) 0.025(4) -0.010(4)
C4 0.045(4) 0.058(5) 0.038(4) -0.001(4) 0.025(4) -0.011(4)
C5 0.054(5) 0.048(4) 0.044(5) -0.006(3) 0.034(4) -0.007(4)
C6 0.049(4) 0.051(5) 0.036(4) 0.001(4) 0.025(4) -0.005(4)
C7 0.053(5) 0.036(4) 0.043(5) 0.007(3) 0.023(4) 0.018(4)
C8 0.040(4) 0.032(4) 0.043(5) 0.000(3) 0.016(4) 0.006(3)
C9 0.039(4) 0.064(6) 0.056(6) 0.013(5) 0.025(4) 0.009(4)
C10 0.044(4) 0.057(5) 0.036(4) 0.008(4) 0.023(4) 0.007(4)
C11 0.052(5) 0.063(5) 0.041(5) 0.003(4) 0.027(4) 0.013(4)
C12 0.057(5) 0.059(6) 0.029(4) 0.006(4) 0.016(4) 0.016(4)
C13 0.040(4) 0.054(5) 0.060(5) 0.008(4) 0.028(4) 0.004(4)
C14 0.079(7) 0.068(7) 0.073(7) 0.007(5) 0.050(6) 0.018(5)
C15 0.026(3) 0.054(5) 0.066(6) 0.017(5) 0.017(4) 0.004(3)
C16 0.047(4) 0.050(4) 0.073(5) 0.018(8) 0.027(4) 0.012(7)
C17 0.047(4) 0.076(10) 0.078(7) 0.028(7) 0.022(5) 0.017(6)
C18 0.052(6) 0.086(9) 0.067(7) 0.019(7) 0.014(5) 0.003(6)
C19 0.050(5) 0.080(8) 0.056(6) -0.001(5) 0.012(5) -0.013(5)
C20 0.033(4) 0.057(6) 0.058(6) 0.003(5) 0.015(4) -0.003(4)
C41 0.112(12) 0.084(8) 0.054(7) 0.021(7) 0.059(9) 0.028(8)
C42 0.162(9) 0.148(10) 0.162(10) 0.000(6) 0.093(7) -0.002(6)
C1B 0.093(7) 0.100(8) 0.145(9) -0.005(7) 0.069(7) -0.009(6)
C2B 0.237(16) 0.224(17) 0.258(17) -0.005(10) 0.149(12) -0.010(10)
C3B 0.167(12) 0.125(11) 0.202(13) 0.009(9) 0.087(9) -0.022(9)
C4B 0.127(9) 0.099(9) 0.171(11) -0.014(8) 0.081(8) -0.023(7)
C5B 0.239(17) 0.213(18) 0.269(18) -0.012(10) 0.139(12) -0.017(10)
C6B 0.209(15) 0.169(15) 0.237(15) -0.006(10) 0.115(11) -0.017(10)
C1A 0.155(12) 0.164(14) 0.123(11) 0.000 0.103(10) 0.000
C2A 0.132(9) 0.165(10) 0.093(8) 0.001(7) 0.088(7) 0.009(7)
C3A 0.138(9) 0.164(11) 0.105(8) -0.016(7) 0.087(8) 0.005(8)
C4A 0.149(12) 0.162(13) 0.126(11) 0.000 0.102(10) 0.000
F1 0.179(9) 0.161(9) 0.072(5) 0.059(6) 0.065(6) 0.078(8)
F2 0.179(9) 0.173(10) 0.052(4) -0.046(5) 0.046(5) -0.039(8)
F3 0.223(13) 0.175(10) 0.151(9) 0.034(8) 0.160(10) 0.065(10)
F4 0.223(9) 0.203(9) 0.168(7) -0.013(6) 0.166(7) 0.007(7)
F5 0.298(11) 0.222(11) 0.183(8) 0.019(7) 0.179(8) 0.010(8)
F6 0.161(10) 0.205(11) 0.188(10) 0.012(8) 0.107(8) 0.009(8)
Hg1 0.03633(13) 0.03746(14) 0.03906(14) -0.0045(2) 0.01610(10) -0.0074(2)
N1 0.035(3) 0.042(4) 0.038(3) 0.008(3) 0.017(3) -0.001(3)
N2 0.036(3) 0.050(4) 0.039(3) -0.010(3) 0.018(3) -0.014(3)
N3 0.037(3) 0.040(3) 0.036(4) 0.004(3) 0.014(3) 0.002(3)
O1 0.115(6) 0.052(4) 0.058(4) 0.008(3) 0.048(5) 0.013(4)
O2 0.058(4) 0.050(4) 0.084(5) -0.027(4) 0.035(4) -0.018(3)
O3 0.095(6) 0.089(6) 0.114(7) -0.033(5) 0.077(6) -0.026(5)
O4 0.131(6) 0.074(5) 0.088(5) 0.000(4) 0.077(5) 0.012(4)
O5 0.089(5) 0.051(4) 0.108(5) 0.022(4) 0.068(5) 0.010(4)
O6 0.203(10) 0.126(8) 0.169(9) -0.007(7) 0.084(7) -0.041(7)
S1 0.0748(15) 0.0367(11) 0.0382(11) -0.0010(9) 0.0293(12) -0.0048(10)
S2 0.112(2) 0.0522(15) 0.147(3) 0.0223(17) 0.104(2) 0.0121(15)
C7B 0.43(4) 0.42(4) 0.44(4) 0.012(11) 0.25(2) -0.011(11)
C3C 0.121(8) 0.159(10) 0.072(7) 0.002(6) 0.070(7) -0.008(7)
C5C 0.210(14) 0.164(15) 0.142(13) 0.000 0.109(10) 0.000
C2C 0.174(11) 0.190(13) 0.126(10) 0.008(8) 0.112(9) 0.002(8)
C4C 0.151(12) 0.123(12) 0.092(10) 0.000 0.076(9) 0.000
C1C 0.225(18) 0.223(19) 0.185(18) 0.000 0.136(13) 0.000
C5A1 0.18(3) 0.19(3) 0.18(3) 0.000 0.110(18) 0.000
C5A2 0.133(17) 0.131(18) 0.128(17) 0.000 0.084(12) 0.000

loop_
_atom_type_symbol
_atom_type_description
_atom_type_scat_dispersion_real
_atom_type_scat_dispersion_imag
_atom_type_scat_source
C C 0.0033 0.0016 'International Tables Vol C Tables 4.2.6.8 and 6.1.1.4'
H H 0.0000 0.0000 'International Tables Vol C Tables 4.2.6.8 and 6.1.1.4'
N N 0.0061 0.0033 'International Tables Vol C Tables 4.2.6.8 and 6.1.1.4'
O O 0.0106 0.0060 'International Tables Vol C Tables 4.2.6.8 and 6.1.1.4'
F F 0.0171 0.0103 'International Tables Vol C Tables 4.2.6.8 and 6.1.1.4'
S S 0.1246 0.1234 'International Tables Vol C Tables 4.2.6.8 and 6.1.1.4'
Hg Hg -2.3894 9.2266 'International Tables Vol C Tables 4.2.6.8 and 6.1.1.4'

loop_
_geom_angle_atom_site_label_1
_geom_angle_atom_site_label_2
_geom_angle_atom_site_label_3
_geom_angle
_geom_angle_site_symmetry_1
_geom_angle_site_symmetry_3
N1 C1 C2 114.6(7) . .
N1 C1 H1A 108.6 . .
C2 C1 H1A 108.6 . .
N1 C1 H1B 108.6 . .
C2 C1 H1B 108.6 . .
H1A C1 H1B 107.6 . .
C6 C2 C3 116.8(7) . .
C6 C2 C1 123.0(7) . .
C3 C2 C1 120.2(7) . .
C4 C3 C2 120.3(8) . .
C4 C3 H3 119.8 . .
C2 C3 H3 119.8 . .
N2 C4 C3 121.7(8) . .
N2 C4 H4 119.1 . .
C3 C4 H4 119.1 . .
C6 C5 N2 119.3(7) . .
C6 C5 H5 120.3 . .
N2 C5 H5 120.3 . .
C2 C6 C5 122.7(7) . .
C2 C6 H6 118.7 . .
C5 C6 H6 118.7 . .
N1 C7 C8 114.1(7) . .
N1 C7 H7A 108.7 . .
C8 C7 H7A 108.7 . .
N1 C7 H7B 108.7 . .
C8 C7 H7B 108.7 . .
H7A C7 H7B 107.6 . .
C12 C8 C9 116.7(7) . .
C12 C8 C7 123.1(8) . .
C9 C8 C7 120.2(8) . .
C10 C9 C8 120.7(8) . .
C10 C9 H9 119.7 . .
C8 C9 H9 119.7 . .
N3 C10 C9 121.3(8) . .
N3 C10 H10 119.3 . .
C9 C10 H10 119.3 . .
N3 C11 C12 119.2(8) . .
N3 C11 H11 120.4 . .
C12 C11 H11 120.4 . .
C8 C12 C11 121.9(8) . .
C8 C12 H12 119.1 . .
C11 C12 H12 119.1 . .
C14 C13 N1 109.9(8) . .
C14 C13 C15 114.5(8) . .
N1 C13 C15 112.9(7) . .
C14 C13 H13 106.3 . .
N1 C13 H13 106.3 . .
C15 C13 H13 106.3 . .
C13 C14 H14A 109.5 . .
C13 C14 H14B 109.5 . .
H14A C14 H14B 109.5 . .
C13 C14 H14C 109.5 . .
H14A C14 H14C 109.5 . .
H14B C14 H14C 109.5 . .
C20 C15 C16 118.1(9) . .
C20 C15 C13 121.1(8) . .
C16 C15 C13 120.7(9) . .
C17 C16 C15 119.8(14) . .
C17 C16 H16 120.1 . .
C15 C16 H16 120.1 . .
C18 C17 C16 120.7(14) . .
C18 C17 H17 119.7 . .
C16 C17 H17 119.7 . .
C17 C18 C19 119.6(12) . .
C17 C18 H18 120.2 . .
C19 C18 H18 120.2 . .
C18 C19 C20 120.5(11) . .
C18 C19 H19 119.8 . .
C20 C19 H19 119.8 . .
C15 C20 C19 121.3(10) . .
C15 C20 H20 119.3 . .
C19 C20 H20 119.3 . .
F3 C41 F1 109.8(12) . .
F3 C41 F2 105.8(12) . .
F1 C41 F2 104.8(13) . .
F3 C41 S1 115.2(12) . .
F1 C41 S1 110.6(9) . .
F2 C41 S1 109.9(10) . .
F6 C42 F5 107(2) . .
F6 C42 F4 115(2) . .
F5 C42 F4 96(2) . .
F6 C42 S2 106(2) . .
F5 C42 S2 116.6(18) . .
F4 C42 S2 115.2(19) . .
C6B C1B C2B 120.3(5) . .
C6B C1B H1B1 119.8 . .
C2B C1B H1B1 119.8 . .
C1B C2B C3B 120.3(5) . .
C1B C2B C7B 120.2(7) . .
C3B C2B C7B 119.5(7) . .
C2B C3B C4B 118.5(6) . .
C2B C3B H3B 120.7 . .
C4B C3B H3B 120.7 . .
C3B C4B C5B 121.3(5) . .
C3B C4B H4B 119.3 . .
C5B C4B H4B 119.3 . .
C6B C5B C4B 118.7(5) . .
C6B C5B H5B 120.6 . .
C4B C5B H5B 120.6 . .
C5B C6B C1B 120.8(6) . .
C5B C6B H6B 119.6 . .
C1B C6B H6B 119.6 . .
C5A2 C1A C2A 127.8(10) . .
C5A2 C1A C2A 127.8(10) . 2_656
C2A C1A C2A 104(2) . 2_656
C3A C2A C1A 129.5(19) . .
C3A C2A H2A 115.3 . .
C1A C2A H2A 115.3 . .
C2A C3A C4A 124(2) . .
C2A C3A H3A 118.1 . .
C4A C3A H3A 118.1 . .
C5A1 C4A C3A 125.4(11) . 2_656
C5A1 C4A C3A 125.4(11) . .
C3A C4A C3A 109(2) 2_656 .
N2 Hg1 N3 179.2(3) . 4_546
N2 Hg1 O4 92.9(3) . .
N3 Hg1 O4 86.3(3) 4_546 .
C7 N1 C1 111.4(7) . .
C7 N1 C13 114.9(7) . .
C1 N1 C13 112.3(7) . .
C4 N2 C5 119.1(7) . .
C4 N2 Hg1 122.2(5) . .
C5 N2 Hg1 118.4(5) . .
C11 N3 C10 120.1(7) . .
C11 N3 Hg1 120.4(6) . 4_556
C10 N3 Hg1 119.4(5) . 4_556
S2 O4 Hg1 154.0(6) . .
O2 S1 O1 116.6(5) . .
O2 S1 O3 114.4(5) . .
O1 S1 O3 112.8(5) . .
O2 S1 C41 103.1(7) . .
O1 S1 C41 103.6(6) . .
O3 S1 C41 104.4(7) . .
O4 S2 O5 117.2(6) . .
O4 S2 C42 113.5(11) . .
O5 S2 C42 106.2(10) . .
O4 S2 O6 109.7(7) . .
O5 S2 O6 109.8(7) . .
C42 S2 O6 98.8(11) . .
C4C C3C C2C 118.2(10) . .
C4C C3C H3C 120.9 . .
C2C C3C H3C 120.9 . .
C1C C2C C3C 119.5(11) . .
C1C C2C H2C 120.3 . .
C3C C2C H2C 120.3 . .
C3C C4C C3C 122.9(17) . 2
C3C C4C C5C 118.6(9) . .
C3C C4C C5C 118.6(9) 2 .
C2C C1C C2C 121.8(18) . 2

loop_
_geom_bond_atom_site_label_1
_geom_bond_atom_site_label_2
_geom_bond_distance
_geom_bond_site_symmetry_2
C1 N1 1.467(10) .
C1 C2 1.509(11) .
C1 H1A 0.9800 .
C1 H1B 0.9800 .
C2 C6 1.352(11) .
C2 C3 1.395(11) .
C3 C4 1.351(12) .
C3 H3 0.9400 .
C4 N2 1.336(10) .
C4 H4 0.9400 .
C5 C6 1.354(12) .
C5 N2 1.376(10) .
C5 H5 0.9400 .
C6 H6 0.9400 .
C7 N1 1.437(10) .
C7 C8 1.495(11) .
C7 H7A 0.9800 .
C7 H7B 0.9800 .
C8 C12 1.353(12) .
C8 C9 1.376(12) .
C9 C10 1.369(12) .
C9 H9 0.9400 .
C10 N3 1.335(10) .
C10 H10 0.9400 .
C11 N3 1.330(11) .
C11 C12 1.401(12) .
C11 H11 0.9400 .
C12 H12 0.9400 .
C13 C14 1.476(14) .
C13 N1 1.499(10) .
C13 C15 1.523(13) .
C13 H13 0.9900 .
C14 H14A 0.9700 .
C14 H14B 0.9700 .
C14 H14C 0.9700 .
C15 C20 1.365(13) .
C15 C16 1.412(17) .
C16 C17 1.378(13) .
C16 H16 0.9400 .
C17 C18 1.363(17) .
C17 H17 0.9400 .
C18 C19 1.369(16) .
C18 H18 0.9400 .
C19 C20 1.371(14) .
C19 H19 0.9400 .
C20 H20 0.9400 .
C41 F3 1.284(19) .
C41 F1 1.333(16) .
C41 F2 1.38(2) .
C41 S1 1.795(10) .
C42 F6 1.30(3) .
C42 F5 1.40(3) .
C42 F4 1.43(3) .
C42 S2 1.57(3) .
C1B C6B 1.351(9) .
C1B C2B 1.354(9) .
C1B H1B1 0.9400 .
C2B C3B 1.359(9) .
C2B C7B 1.430(11) .
C3B C4B 1.364(9) .
C3B H3B 0.9400 .
C4B C5B 1.367(10) .
C4B H4B 0.9400 .
C5B C6B 1.344(10) .
C5B H5B 0.9400 .
C6B H6B 0.9400 .
C1A C5A2 1.451(11) .
C1A C2A 1.459(12) .
C1A C2A 1.459(12) 2_656
C2A C3A 1.452(12) .
C2A H2A 0.9400 .
C3A C4A 1.466(12) .
C3A H3A 0.9400 .
C4A C5A1 1.454(11) .
C4A C3A 1.466(12) 2_656
Hg1 N2 2.075(6) .
Hg1 N3 2.082(6) 4_546
Hg1 O4 2.569(8) .
N3 Hg1 2.082(6) 4_556
O1 S1 1.401(7) .
O2 S1 1.401(7) .
O3 S1 1.469(8) .
O4 S2 1.361(9) .
O5 S2 1.400(8) .
O6 S2 1.674(17) .
C3C C4C 1.364(7) .
C3C C2C 1.366(7) .
C3C H3C 0.9400 .
C5C C4C 1.437(10) .
C2C C1C 1.361(7) .
C2C H2C 0.9400 .
C4C C3C 1.364(7) 2
C1C C2C 1.361(7) 2
